data_7121075
loop_
_publ_author_name
'de Bruin-Dickason, Caspar N'
'Sutcliffe, Thomas'
'Alvarez Lamsfus, Carlos'
'Deacon, Glen B.'
'Maron, Laurent'
'Jones, Cameron'

_publ_section_title
;
 Kinetic stabilisation of a molecular strontium hydride complex using an
 extremely bulky amidinate ligand.
;
_journal_issue 7
_journal_name_full 'Chemical communications (Cambridge, England)'
_journal_page_first 786
_journal_page_last 789
_journal_paper_doi 10.1039/c7cc09362d
_journal_volume 54
_journal_year 2018
_chemical_formula_sum 'C118 H144 Mg2 N4'
_chemical_formula_weight 1666.99
_space_group_IT_number 2
_space_group_name_Hall '-P 1'
_space_group_name_H-M_alt 'P -1'
_symmetry_cell_setting triclinic
_symmetry_space_group_name_Hall '-P 1'
_symmetry_space_group_name_H-M 'P -1'
_atom_sites_solution_hydrogens geom
_atom_sites_solution_primary direct
_atom_sites_solution_secondary difmap
_audit_creation_method SHELXL-97
_audit_update_record
;
2017-12-05 deposited with the CCDC.
2018-01-02 downloaded from the CCDC.
;
_cell_angle_alpha 91.7130(10)
_cell_angle_beta 104.1710(10)
_cell_angle_gamma 92.2710(10)
_cell_formula_units_Z 2
_cell_length_a 15.8039(4)
_cell_length_b 16.4093(4)
_cell_length_c 19.9724(5)
_cell_measurement_reflns_used 19892
_cell_measurement_temperature 123(2)
_cell_measurement_theta_max 26.15
_cell_measurement_theta_min 1.95
_cell_volume 5013.7(2)
_computing_cell_refinement 'Bruker SAINT'
_computing_data_collection 'Bruker APEX2'
_computing_data_reduction 'Bruker SAINT'
_computing_molecular_graphics 'Bruker SHELXTL'
_computing_publication_material 'Bruker SHELXTL'
_computing_structure_refinement 'SHELXL-97 (Sheldrick, 1997)'
_computing_structure_solution 'SHELXS-97 (Sheldrick 2008)'
_diffrn_ambient_temperature 123(2)
_diffrn_measured_fraction_theta_full 0.993
_diffrn_measured_fraction_theta_max 0.993
_diffrn_measurement_device_type 'Bruker Apex X8'
_diffrn_radiation_monochromator graphite
_diffrn_radiation_source 'fine-focus sealed tube'
_diffrn_radiation_type MoK\a
_diffrn_radiation_wavelength 0.71073
_diffrn_reflns_av_R_equivalents 0.0593
_diffrn_reflns_av_sigmaI/netI 0.0597
_diffrn_reflns_limit_h_max 19
_diffrn_reflns_limit_h_min -19
_diffrn_reflns_limit_k_max 17
_diffrn_reflns_limit_k_min -20
_diffrn_reflns_limit_l_max 24
_diffrn_reflns_limit_l_min -23
_diffrn_reflns_number 103397
_diffrn_reflns_theta_full 26.15
_diffrn_reflns_theta_max 26.15
_diffrn_reflns_theta_min 1.95
_exptl_absorpt_coefficient_mu 0.074
_exptl_absorpt_correction_T_max 0.999
_exptl_absorpt_correction_T_min 0.994
_exptl_absorpt_correction_type multi-scan
_exptl_absorpt_process_details 'Sortav (Blessing)'
_exptl_crystal_colour colorless
_exptl_crystal_density_diffrn 1.104
_exptl_crystal_density_method 'not measured'
_exptl_crystal_description block
_exptl_crystal_F_000 1808
_exptl_crystal_size_max 0.14
_exptl_crystal_size_mid 0.13
_exptl_crystal_size_min 0.12
_refine_diff_density_max 0.982
_refine_diff_density_min -0.348
_refine_diff_density_rms 0.049
_refine_ls_extinction_method none
_refine_ls_goodness_of_fit_ref 1.027
_refine_ls_hydrogen_treatment mixed
_refine_ls_matrix_type full
_refine_ls_number_parameters 1144
_refine_ls_number_reflns 19892
_refine_ls_number_restraints 4
_refine_ls_restrained_S_all 1.028
_refine_ls_R_factor_all 0.0965
_refine_ls_R_factor_gt 0.0538
_refine_ls_shift/su_max 0.001
_refine_ls_shift/su_mean 0.000
_refine_ls_structure_factor_coef Fsqd
_refine_ls_weighting_details 'calc w=1/[\s^2^(Fo^2^)+(0.0663P)^2^+2.0961P] where P=(Fo^2^+2Fc^2^)/3'
_refine_ls_weighting_scheme calc
_refine_ls_wR_factor_gt 0.1295
_refine_ls_wR_factor_ref 0.1499
_reflns_number_gt 13114
_reflns_number_total 19892
_reflns_threshold_expression >2sigma(I)
_cod_data_source_file c7cc09362d2.cif
_cod_data_source_block compound10CyHsolvate
_cod_depositor_comments 'Adding full bibliography for 7121071--7121080.cif.'
_cod_original_sg_symbol_H-M P-1
_cod_database_code 7121075

loop_
_symmetry_equiv_pos_as_xyz
'x, y, z'
'-x, -y, -z'

loop_
_atom_site_label
_atom_site_type_symbol
_atom_site_fract_x
_atom_site_fract_y
_atom_site_fract_z
_atom_site_U_iso_or_equiv
_atom_site_adp_type
_atom_site_occupancy
_atom_site_symmetry_multiplicity
_atom_site_calc_flag
_atom_site_refinement_flags
Mg1 Mg 0.38508(4) 0.87550(4) 0.75001(4) 0.01996(16) Uani 1 1 d D
H2 H 0.4896(10) 0.8102(9) 0.7684(10) 0.024 Uiso 1 1 d D
H1 H 0.3260(10) 0.7825(9) 0.6981(10) 0.024 Uiso 1 1 d D
Mg2 Mg 0.42208(4) 0.71524(4) 0.72004(4) 0.02066(16) Uani 1 1 d D
N1 N 0.29529(10) 0.96596(10) 0.72663(9) 0.0191(4) Uani 1 1 d .
N2 N 0.43697(10) 0.99488(10) 0.75824(9) 0.0187(4) Uani 1 1 d .
N3 N 0.40627(10) 0.59020(10) 0.72219(8) 0.0174(4) Uani 1 1 d .
N4 N 0.46850(11) 0.65110(10) 0.64855(9) 0.0195(4) Uani 1 1 d .
C1 C 0.20415(13) 0.96725(12) 0.71992(11) 0.0203(5) Uani 1 1 d .
C2 C 0.17140(13) 0.96935(12) 0.77967(11) 0.0221(5) Uani 1 1 d .
C3 C 0.08229(14) 0.96756(13) 0.77285(12) 0.0254(5) Uani 1 1 d .
H3 H 0.0613 0.9714 0.8124 0.031 Uiso 1 1 calc R
C4 C 0.02281(13) 0.96021(13) 0.70831(12) 0.0262(5) Uani 1 1 d .
C5 C 0.05623(14) 0.95122(13) 0.65073(12) 0.0253(5) Uani 1 1 d .
H5 H 0.0175 0.9429 0.6075 0.030 Uiso 1 1 calc R
C6 C 0.14578(13) 0.95413(12) 0.65503(11) 0.0221(5) Uani 1 1 d .
C7 C 0.23609(13) 0.96552(13) 0.85048(11) 0.0232(5) Uani 1 1 d .
H7 H 0.2867 1.0015 0.8494 0.028 Uiso 1 1 calc R
C8 C 0.26843(14) 0.87943(13) 0.85846(11) 0.0234(5) Uani 1 1 d .
C9 C 0.35725(14) 0.86567(14) 0.87341(11) 0.0251(5) Uani 1 1 d .
H9 H 0.3973 0.9099 0.8786 0.030 Uiso 1 1 calc R
C10 C 0.38745(15) 0.78681(14) 0.88073(11) 0.0296(5) Uani 1 1 d .
H10 H 0.4471 0.7789 0.8906 0.035 Uiso 1 1 calc R
C11 C 0.32892(15) 0.72070(15) 0.87330(12) 0.0318(6) Uani 1 1 d .
H11 H 0.3487 0.6681 0.8782 0.038 Uiso 1 1 calc R
C12 C 0.24057(15) 0.73340(14) 0.85855(12) 0.0327(6) Uani 1 1 d .
H12 H 0.2008 0.6891 0.8542 0.039 Uiso 1 1 calc R
C13 C 0.21061(14) 0.81149(14) 0.85020(12) 0.0298(5) Uani 1 1 d .
H13 H 0.1508 0.8187 0.8389 0.036 Uiso 1 1 calc R
C14 C 0.20064(14) 0.99714(14) 0.91073(11) 0.0273(5) Uani 1 1 d .
C15 C 0.17256(17) 0.94727(16) 0.95655(13) 0.0401(6) Uani 1 1 d .
H15 H 0.1748 0.8910 0.9513 0.048 Uiso 1 1 calc R
C16 C 0.14124(19) 0.97971(18) 1.00992(15) 0.0493(7) Uani 1 1 d .
H16 H 0.1226 0.9452 1.0401 0.059 Uiso 1 1 calc R
C17 C 0.13748(19) 1.06338(18) 1.01870(14) 0.0496(7) Uani 1 1 d .
H17 H 0.1157 1.0854 1.0542 0.060 Uiso 1 1 calc R
C18 C 0.16654(19) 1.11360(17) 0.97405(14) 0.0473(7) Uani 1 1 d .
H18 H 0.1653 1.1699 0.9799 0.057 Uiso 1 1 calc R
C19 C 0.19729(17) 1.08106(15) 0.92090(13) 0.0368(6) Uani 1 1 d .
H19 H 0.2163 1.1159 0.8911 0.044 Uiso 1 1 calc R
C20 C -0.07501(14) 0.95953(15) 0.70098(13) 0.0339(6) Uani 1 1 d .
H20 H -0.1033 0.9506 0.6517 0.041 Uiso 1 1 calc R
C21 C -0.10685(18) 0.8912(2) 0.7382(2) 0.0759(12) Uani 1 1 d .
H21A H -0.0919 0.8400 0.7208 0.114 Uiso 1 1 calc R
H21B H -0.1691 0.8922 0.7308 0.114 Uiso 1 1 calc R
H21C H -0.0799 0.8977 0.7868 0.114 Uiso 1 1 calc R
C22 C -0.10230(17) 1.04078(18) 0.72341(18) 0.0554(8) Uani 1 1 d .
H22A H -0.0790 1.0498 0.7723 0.083 Uiso 1 1 calc R
H22B H -0.1649 1.0409 0.7129 0.083 Uiso 1 1 calc R
H22C H -0.0804 1.0834 0.6994 0.083 Uiso 1 1 calc R
C23 C 0.17975(13) 0.94102(13) 0.59038(11) 0.0228(5) Uani 1 1 d .
H23 H 0.2398 0.9240 0.6067 0.027 Uiso 1 1 calc R
C24 C 0.18586(14) 1.01797(13) 0.55081(11) 0.0238(5) Uani 1 1 d .
C25 C 0.12003(14) 1.07344(13) 0.53970(12) 0.0268(5) Uani 1 1 d .
H25 H 0.0735 1.0661 0.5601 0.032 Uiso 1 1 calc R
C26 C 0.12290(15) 1.13960(14) 0.49859(12) 0.0315(6) Uani 1 1 d .
H26 H 0.0784 1.1761 0.4913 0.038 Uiso 1 1 calc R
C27 C 0.19230(16) 1.15111(15) 0.46834(13) 0.0356(6) Uani 1 1 d .
H27 H 0.1942 1.1952 0.4404 0.043 Uiso 1 1 calc R
C28 C 0.25850(16) 1.09708(15) 0.47968(13) 0.0355(6) Uani 1 1 d .
H28 H 0.3055 1.1052 0.4599 0.043 Uiso 1 1 calc R
C29 C 0.25511(14) 1.03098(14) 0.52035(12) 0.0293(5) Uani 1 1 d .
H29 H 0.2999 0.9947 0.5274 0.035 Uiso 1 1 calc R
C30 C 0.13004(13) 0.87054(13) 0.54274(11) 0.0237(5) Uani 1 1 d .
C31 C 0.11488(14) 0.79720(13) 0.57173(12) 0.0288(5) Uani 1 1 d .
H31 H 0.1314 0.7934 0.6195 0.035 Uiso 1 1 calc R
C32 C 0.07571(15) 0.72948(14) 0.53117(13) 0.0329(6) Uani 1 1 d .
H32 H 0.0657 0.6811 0.5517 0.040 Uiso 1 1 calc R
C33 C 0.05154(15) 0.73401(15) 0.46012(13) 0.0356(6) Uani 1 1 d .
H33 H 0.0263 0.6885 0.4325 0.043 Uiso 1 1 calc R
C34 C 0.06532(16) 0.80662(15) 0.43069(13) 0.0349(6) Uani 1 1 d .
H34 H 0.0484 0.8102 0.3829 0.042 Uiso 1 1 calc R
C35 C 0.10417(14) 0.87472(14) 0.47139(12) 0.0285(5) Uani 1 1 d .
H35 H 0.1129 0.9233 0.4507 0.034 Uiso 1 1 calc R
C36 C 0.35729(13) 1.02613(12) 0.74134(10) 0.0186(4) Uani 1 1 d .
C37 C 0.34232(13) 1.11916(12) 0.74031(11) 0.0220(5) Uani 1 1 d .
C38 C 0.38982(15) 1.15954(14) 0.81054(12) 0.0311(5) Uani 1 1 d .
H38A H 0.3679 1.1352 0.8464 0.047 Uiso 1 1 calc R
H38B H 0.3799 1.2169 0.8103 0.047 Uiso 1 1 calc R
H38C H 0.4513 1.1518 0.8187 0.047 Uiso 1 1 calc R
C39 C 0.37882(16) 1.15818(14) 0.68368(13) 0.0327(6) Uani 1 1 d .
H39A H 0.4409 1.1530 0.6940 0.049 Uiso 1 1 calc R
H39B H 0.3661 1.2149 0.6817 0.049 Uiso 1 1 calc R
H39C H 0.3523 1.1310 0.6399 0.049 Uiso 1 1 calc R
C40 C 0.24601(14) 1.14017(13) 0.72603(12) 0.0278(5) Uani 1 1 d .
H40A H 0.2146 1.1150 0.6826 0.042 Uiso 1 1 calc R
H40B H 0.2417 1.1983 0.7243 0.042 Uiso 1 1 calc R
H40C H 0.2214 1.1204 0.7623 0.042 Uiso 1 1 calc R
C41 C 0.52053(13) 1.03503(12) 0.76455(11) 0.0208(5) Uani 1 1 d .
C42 C 0.55249(14) 1.04446(13) 0.70522(12) 0.0245(5) Uani 1 1 d .
C43 C 0.63617(15) 1.08006(14) 0.71286(13) 0.0339(6) Uani 1 1 d .
H43 H 0.6572 1.0882 0.6739 0.041 Uiso 1 1 calc R
C44 C 0.68820(15) 1.10340(15) 0.77715(14) 0.0384(6) Uani 1 1 d .
H44 H 0.7430 1.1287 0.7812 0.046 Uiso 1 1 calc R
C45 C 0.65877(14) 1.08911(14) 0.83517(13) 0.0318(6) Uani 1 1 d .
H45 H 0.6951 1.1030 0.8785 0.038 Uiso 1 1 calc R
C46 C 0.57562(13) 1.05415(13) 0.83048(12) 0.0245(5) Uani 1 1 d .
C47 C 0.54887(15) 1.03150(14) 0.89503(12) 0.0294(5) Uani 1 1 d .
H47 H 0.4850 1.0240 0.8833 0.035 Uiso 1 1 calc R
C48 C 0.57520(18) 1.09552(18) 0.95426(13) 0.0472(7) Uani 1 1 d .
H48A H 0.6378 1.1007 0.9695 0.071 Uiso 1 1 calc R
H48B H 0.5514 1.0791 0.9919 0.071 Uiso 1 1 calc R
H48C H 0.5530 1.1471 0.9387 0.071 Uiso 1 1 calc R
C49 C 0.58705(17) 0.94903(16) 0.91830(15) 0.0455(7) Uani 1 1 d .
H49A H 0.5687 0.9089 0.8811 0.068 Uiso 1 1 calc R
H49B H 0.5665 0.9319 0.9573 0.068 Uiso 1 1 calc R
H49C H 0.6497 0.9550 0.9310 0.068 Uiso 1 1 calc R
C50 C 0.50028(15) 1.01149(13) 0.63497(11) 0.0276(5) Uani 1 1 d .
H50 H 0.4387 1.0071 0.6362 0.033 Uiso 1 1 calc R
C51 C 0.50747(18) 1.06632(16) 0.57605(13) 0.0404(6) Uani 1 1 d .
H51A H 0.4957 1.1213 0.5875 0.061 Uiso 1 1 calc R
H51B H 0.4658 1.0471 0.5345 0.061 Uiso 1 1 calc R
H51C H 0.5654 1.0651 0.5690 0.061 Uiso 1 1 calc R
C52 C 0.52864(18) 0.92523(14) 0.62191(13) 0.0370(6) Uani 1 1 d .
H52A H 0.5888 0.9278 0.6201 0.056 Uiso 1 1 calc R
H52B H 0.4931 0.9027 0.5788 0.056 Uiso 1 1 calc R
H52C H 0.5217 0.8913 0.6587 0.056 Uiso 1 1 calc R
C53 C 0.44273(12) 0.57859(12) 0.66853(10) 0.0167(4) Uani 1 1 d .
C54 C 0.45544(13) 0.49607(12) 0.63407(11) 0.0204(5) Uani 1 1 d .
C55 C 0.41898(15) 0.42234(12) 0.66497(12) 0.0256(5) Uani 1 1 d .
H55A H 0.4469 0.4212 0.7133 0.038 Uiso 1 1 calc R
H55B H 0.4300 0.3731 0.6419 0.038 Uiso 1 1 calc R
H55C H 0.3572 0.4264 0.6590 0.038 Uiso 1 1 calc R
C56 C 0.40979(15) 0.49443(13) 0.55672(11) 0.0262(5) Uani 1 1 d .
H56A H 0.3487 0.5026 0.5511 0.039 Uiso 1 1 calc R
H56B H 0.4170 0.4426 0.5358 0.039 Uiso 1 1 calc R
H56C H 0.4351 0.5371 0.5349 0.039 Uiso 1 1 calc R
C57 C 0.55309(14) 0.48408(14) 0.64199(13) 0.0294(5) Uani 1 1 d .
H57A H 0.5766 0.5249 0.6172 0.044 Uiso 1 1 calc R
H57B H 0.5608 0.4309 0.6237 0.044 Uiso 1 1 calc R
H57C H 0.5831 0.4890 0.6900 0.044 Uiso 1 1 calc R
C58 C 0.36737(13) 0.53531(12) 0.76110(10) 0.0169(4) Uani 1 1 d .
C59 C 0.27541(13) 0.52169(12) 0.74493(10) 0.0180(4) Uani 1 1 d .
C60 C 0.23785(13) 0.47825(12) 0.78995(11) 0.0205(5) Uani 1 1 d .
H60 H 0.1774 0.4705 0.7795 0.025 Uiso 1 1 calc R
C61 C 0.28701(13) 0.44600(12) 0.84978(11) 0.0208(5) Uani 1 1 d .
C62 C 0.37730(13) 0.45959(12) 0.86470(11) 0.0207(5) Uani 1 1 d .
H62 H 0.4115 0.4383 0.9044 0.025 Uiso 1 1 calc R
C63 C 0.41802(13) 0.50381(12) 0.82223(10) 0.0180(4) Uani 1 1 d .
C64 C 0.51744(13) 0.52047(12) 0.84260(11) 0.0205(5) Uani 1 1 d .
H64 H 0.5353 0.5282 0.7995 0.025 Uiso 1 1 calc R
C66 C 0.55161(16) 0.37040(14) 0.84581(13) 0.0356(6) Uani 1 1 d .
H66 H 0.5075 0.3620 0.8055 0.043 Uiso 1 1 calc R
C67 C 0.59991(17) 0.30512(15) 0.87328(14) 0.0388(6) Uani 1 1 d .
H67 H 0.5892 0.2541 0.8504 0.047 Uiso 1 1 calc R
C68 C 0.66332(15) 0.31547(15) 0.93394(14) 0.0357(6) Uani 1 1 d .
H68 H 0.6954 0.2717 0.9526 0.043 Uiso 1 1 calc R
C69 C 0.67874(16) 0.39082(15) 0.96653(14) 0.0394(6) Uani 1 1 d .
H69 H 0.7210 0.3980 1.0081 0.047 Uiso 1 1 calc R
C70 C 0.63202(14) 0.45726(14) 0.93848(13) 0.0319(6) Uani 1 1 d .
H70 H 0.6442 0.5083 0.9611 0.038 Uiso 1 1 calc R
C71 C 0.56772(13) 0.44801(13) 0.87731(11) 0.0222(5) Uani 1 1 d .
C72 C 0.54351(13) 0.59974(13) 0.88589(11) 0.0224(5) Uani 1 1 d .
C73 C 0.60068(14) 0.65723(14) 0.86824(13) 0.0309(5) Uani 1 1 d .
H73 H 0.6183 0.6495 0.8274 0.037 Uiso 1 1 calc R
C74 C 0.63171(15) 0.72580(15) 0.91063(14) 0.0369(6) Uani 1 1 d .
H74 H 0.6698 0.7635 0.8979 0.044 Uiso 1 1 calc R
C75 C 0.60697(15) 0.73863(14) 0.97083(13) 0.0353(6) Uani 1 1 d .
H75 H 0.6295 0.7839 0.9997 0.042 Uiso 1 1 calc R
C76 C 0.54785(15) 0.68353(14) 0.98856(12) 0.0324(6) Uani 1 1 d .
H76 H 0.5291 0.6928 1.0287 0.039 Uiso 1 1 calc R
C77 C 0.51672(14) 0.61458(13) 0.94627(11) 0.0259(5) Uani 1 1 d .
H77 H 0.4774 0.5778 0.9585 0.031 Uiso 1 1 calc R
C78 C 0.24466(14) 0.39454(13) 0.89563(11) 0.0258(5) Uani 1 1 d .
H78 H 0.2882 0.3895 0.9394 0.031 Uiso 1 1 calc R
C79 C 0.22061(18) 0.30934(14) 0.86354(15) 0.0416(7) Uani 1 1 d .
H79A H 0.1799 0.3124 0.8194 0.062 Uiso 1 1 calc R
H79B H 0.1945 0.2773 0.8933 0.062 Uiso 1 1 calc R
H79C H 0.2723 0.2843 0.8576 0.062 Uiso 1 1 calc R
C80 C 0.16615(16) 0.43283(15) 0.91214(13) 0.0352(6) Uani 1 1 d .
H80A H 0.1831 0.4863 0.9332 0.053 Uiso 1 1 calc R
H80B H 0.1442 0.3994 0.9434 0.053 Uiso 1 1 calc R
H80C H 0.1214 0.4371 0.8703 0.053 Uiso 1 1 calc R
C81 C 0.21694(13) 0.55336(13) 0.67877(11) 0.0206(5) Uani 1 1 d .
H81 H 0.2504 0.5984 0.6646 0.025 Uiso 1 1 calc R
C82 C 0.19463(13) 0.49085(13) 0.61843(11) 0.0236(5) Uani 1 1 d .
C83 C 0.17486(15) 0.51923(16) 0.55167(12) 0.0319(5) Uani 1 1 d .
H83 H 0.1784 0.5751 0.5453 0.038 Uiso 1 1 calc R
C84 C 0.14996(16) 0.46571(18) 0.49455(13) 0.0433(7) Uani 1 1 d .
H84 H 0.1365 0.4858 0.4503 0.052 Uiso 1 1 calc R
C85 C 0.14505(17) 0.38281(18) 0.50312(14) 0.0456(7) Uani 1 1 d .
H85 H 0.1283 0.3468 0.4649 0.055 Uiso 1 1 calc R
C86 C 0.16516(17) 0.35375(17) 0.56872(14) 0.0437(7) Uani 1 1 d .
H86 H 0.1628 0.2978 0.5747 0.052 Uiso 1 1 calc R
C87 C 0.18901(15) 0.40720(14) 0.62613(13) 0.0321(6) Uani 1 1 d .
H87 H 0.2014 0.3867 0.6702 0.039 Uiso 1 1 calc R
C88 C 0.13344(13) 0.58921(13) 0.69024(10) 0.0209(5) Uani 1 1 d .
C89 C 0.05598(14) 0.54264(14) 0.68266(12) 0.0270(5) Uani 1 1 d .
H89 H 0.0543 0.4873 0.6708 0.032 Uiso 1 1 calc R
C90 C -0.01842(14) 0.57740(14) 0.69252(12) 0.0299(5) Uani 1 1 d .
H90 H -0.0693 0.5452 0.6883 0.036 Uiso 1 1 calc R
C91 C -0.01740(14) 0.66014(14) 0.70864(12) 0.0294(5) Uani 1 1 d .
H91 H -0.0676 0.6837 0.7149 0.035 Uiso 1 1 calc R
C92 C 0.05827(15) 0.70714(15) 0.71527(12) 0.0316(5) Uani 1 1 d .
H92 H 0.0593 0.7629 0.7256 0.038 Uiso 1 1 calc R
C93 C 0.13316(14) 0.67137(14) 0.70661(11) 0.0266(5) Uani 1 1 d .
H93 H 0.1843 0.7036 0.7120 0.032 Uiso 1 1 calc R
C94 C 0.50616(13) 0.67039(12) 0.59295(11) 0.0198(5) Uani 1 1 d .
C95 C 0.45182(13) 0.69213(12) 0.52942(11) 0.0213(5) Uani 1 1 d .
C96 C 0.49027(14) 0.71993(12) 0.47827(11) 0.0241(5) Uani 1 1 d .
H96 H 0.4548 0.7338 0.4361 0.029 Uiso 1 1 calc R
C97 C 0.57975(15) 0.72735(13) 0.48858(12) 0.0272(5) Uani 1 1 d .
H97 H 0.6044 0.7457 0.4537 0.033 Uiso 1 1 calc R
C98 C 0.63237(14) 0.70735(13) 0.55124(12) 0.0276(5) Uani 1 1 d .
H98 H 0.6927 0.7121 0.5580 0.033 Uiso 1 1 calc R
C99 C 0.59764(14) 0.68036(13) 0.60435(11) 0.0234(5) Uani 1 1 d .
C100 C 0.65823(14) 0.66818(14) 0.67487(12) 0.0287(5) Uani 1 1 d .
H100 H 0.6263 0.6337 0.7006 0.034 Uiso 1 1 calc R
C101 C 0.68113(17) 0.75040(16) 0.71483(14) 0.0436(7) Uani 1 1 d .
H10A H 0.7088 0.7869 0.6891 0.065 Uiso 1 1 calc R
H10B H 0.7202 0.7425 0.7589 0.065 Uiso 1 1 calc R
H10C H 0.6287 0.7734 0.7215 0.065 Uiso 1 1 calc R
C102 C 0.74114(16) 0.62501(18) 0.67043(15) 0.0462(7) Uani 1 1 d .
H10D H 0.7252 0.5750 0.6432 0.069 Uiso 1 1 calc R
H10E H 0.7736 0.6132 0.7161 0.069 Uiso 1 1 calc R
H10F H 0.7764 0.6598 0.6492 0.069 Uiso 1 1 calc R
C103 C 0.35294(14) 0.69218(14) 0.51765(12) 0.0268(5) Uani 1 1 d .
H103 H 0.3369 0.6619 0.5546 0.032 Uiso 1 1 calc R
C104 C 0.32538(17) 0.78000(16) 0.52337(15) 0.0424(7) Uani 1 1 d .
H10G H 0.3547 0.8040 0.5678 0.064 Uiso 1 1 calc R
H10H H 0.2633 0.7799 0.5180 0.064 Uiso 1 1 calc R
H10I H 0.3409 0.8111 0.4878 0.064 Uiso 1 1 calc R
C105 C 0.30317(15) 0.65194(17) 0.44899(13) 0.0380(6) Uani 1 1 d .
H10J H 0.3150 0.6826 0.4118 0.057 Uiso 1 1 calc R
H10K H 0.2416 0.6506 0.4463 0.057 Uiso 1 1 calc R
H10L H 0.3215 0.5972 0.4455 0.057 Uiso 1 1 calc R
C106 C 0.8178(2) 0.5754(3) 0.8793(2) 0.0903(13) Uani 1 1 d .
H10M H 0.8226 0.5174 0.8757 0.135 Uiso 1 1 calc R
H10N H 0.7760 0.5927 0.8394 0.135 Uiso 1 1 calc R
H10O H 0.7988 0.5893 0.9202 0.135 Uiso 1 1 calc R
C107 C 0.9053(2) 0.6175(2) 0.88349(17) 0.0621(9) Uani 1 1 d .
H107 H 0.9189 0.6083 0.8387 0.074 Uiso 1 1 calc R
C108 C 0.9036(2) 0.7096(2) 0.8959(2) 0.0794(11) Uani 1 1 d .
H10P H 0.8623 0.7318 0.8574 0.095 Uiso 1 1 calc R
H10Q H 0.8834 0.7202 0.9373 0.095 Uiso 1 1 calc R
C109 C 0.9928(2) 0.7528(2) 0.9041(2) 0.0788(11) Uani 1 1 d .
H10R H 1.0084 0.7505 0.8600 0.095 Uiso 1 1 calc R
H10S H 0.9896 0.8097 0.9172 0.095 Uiso 1 1 calc R
C110 C 1.0615(2) 0.7157(2) 0.95668(18) 0.0684(9) Uani 1 1 d .
H11A H 1.0512 0.7258 1.0020 0.082 Uiso 1 1 calc R
H11B H 1.1180 0.7412 0.9566 0.082 Uiso 1 1 calc R
C111 C 1.0631(2) 0.6255(2) 0.9429(2) 0.0831(12) Uani 1 1 d .
H11C H 1.0815 0.6159 0.9006 0.100 Uiso 1 1 calc R
H11D H 1.1057 0.6027 0.9803 0.100 Uiso 1 1 calc R
C112 C 0.9757(2) 0.5828(2) 0.9365(2) 0.0760(11) Uani 1 1 d .
H11E H 0.9793 0.5255 0.9247 0.091 Uiso 1 1 calc R
H11F H 0.9610 0.5865 0.9808 0.091 Uiso 1 1 calc R
C113 C 0.0198(2) 0.7809(2) 0.14413(18) 0.0728(10) Uani 1 1 d .
H11G H -0.0150 0.7397 0.1132 0.109 Uiso 1 1 calc R
H11H H 0.0485 0.8168 0.1186 0.109 Uiso 1 1 calc R
H11I H -0.0170 0.8117 0.1661 0.109 Uiso 1 1 calc R
C114 C 0.08783(18) 0.74077(18) 0.19863(15) 0.0494(7) Uani 1 1 d .
H114 H 0.1219 0.7844 0.2294 0.059 Uiso 1 1 calc R
C115 C 0.1510(2) 0.69424(19) 0.16752(17) 0.0572(8) Uani 1 1 d .
H11J H 0.1807 0.7315 0.1430 0.069 Uiso 1 1 calc R
H11K H 0.1186 0.6529 0.1344 0.069 Uiso 1 1 calc R
C116 C 0.2187(2) 0.65352(19) 0.22264(18) 0.0606(9) Uani 1 1 d .
H11L H 0.2550 0.6211 0.2005 0.073 Uiso 1 1 calc R
H11M H 0.2562 0.6952 0.2523 0.073 Uiso 1 1 calc R
C117 C 0.1764(2) 0.59959(18) 0.26591(16) 0.0564(8) Uani 1 1 d .
H11N H 0.2212 0.5781 0.3025 0.068 Uiso 1 1 calc R
H11O H 0.1450 0.5538 0.2374 0.068 Uiso 1 1 calc R
C118 C 0.1134(2) 0.64644(18) 0.29747(15) 0.0522(8) Uani 1 1 d .
H11P H 0.0842 0.6094 0.3225 0.063 Uiso 1 1 calc R
H11Q H 0.1459 0.6882 0.3301 0.063 Uiso 1 1 calc R
C119 C 0.04610(18) 0.68578(19) 0.24257(15) 0.0520(8) Uani 1 1 d .
H11R H 0.0092 0.7176 0.2645 0.062 Uiso 1 1 calc R
H11S H 0.0094 0.6435 0.2131 0.062 Uiso 1 1 calc R

loop_
_atom_site_aniso_label
_atom_site_aniso_U_11
_atom_site_aniso_U_22
_atom_site_aniso_U_33
_atom_site_aniso_U_23
_atom_site_aniso_U_13
_atom_site_aniso_U_12
Mg1 0.0180(4) 0.0173(4) 0.0233(4) 0.0002(3) 0.0024(3) 0.0017(3)
Mg2 0.0222(4) 0.0163(4) 0.0241(4) 0.0008(3) 0.0070(3) 0.0008(3)
N1 0.0149(8) 0.0177(9) 0.0233(10) -0.0012(7) 0.0022(7) 0.0004(7)
N2 0.0151(8) 0.0190(9) 0.0209(9) 0.0004(7) 0.0025(7) 0.0006(7)
N3 0.0184(9) 0.0172(9) 0.0176(9) 0.0020(7) 0.0061(7) 0.0001(7)
N4 0.0199(9) 0.0187(9) 0.0215(10) 0.0018(7) 0.0079(8) -0.0002(7)
C1 0.0172(10) 0.0149(11) 0.0276(12) -0.0011(9) 0.0034(9) 0.0026(8)
C2 0.0184(11) 0.0191(11) 0.0275(12) -0.0015(9) 0.0035(9) 0.0020(9)
C3 0.0244(12) 0.0236(12) 0.0295(13) -0.0040(10) 0.0093(10) 0.0019(9)
C4 0.0178(11) 0.0232(12) 0.0361(14) -0.0048(10) 0.0043(10) 0.0016(9)
C5 0.0201(11) 0.0255(12) 0.0271(13) -0.0040(10) -0.0002(9) 0.0024(9)
C6 0.0204(11) 0.0169(11) 0.0277(12) -0.0011(9) 0.0036(9) 0.0024(8)
C7 0.0176(10) 0.0259(12) 0.0248(12) -0.0020(9) 0.0034(9) -0.0006(9)
C8 0.0238(11) 0.0285(12) 0.0163(11) -0.0002(9) 0.0023(9) 0.0016(9)
C9 0.0221(11) 0.0327(13) 0.0195(12) 0.0030(10) 0.0035(9) -0.0019(10)
C10 0.0257(12) 0.0390(14) 0.0232(12) 0.0064(10) 0.0029(10) 0.0085(10)
C11 0.0366(14) 0.0302(13) 0.0282(13) 0.0059(10) 0.0055(11) 0.0098(11)
C12 0.0315(13) 0.0284(13) 0.0351(14) 0.0013(11) 0.0029(11) -0.0026(10)
C13 0.0209(11) 0.0311(13) 0.0352(14) -0.0012(11) 0.0027(10) 0.0012(10)
C14 0.0228(11) 0.0342(14) 0.0234(12) -0.0011(10) 0.0032(10) 0.0028(10)
C15 0.0456(16) 0.0377(15) 0.0418(16) 0.0011(12) 0.0200(13) 0.0011(12)
C16 0.0591(19) 0.0525(19) 0.0455(17) 0.0062(14) 0.0296(15) 0.0041(14)
C17 0.0573(18) 0.061(2) 0.0374(16) -0.0035(14) 0.0231(14) 0.0191(15)
C18 0.0673(19) 0.0401(16) 0.0391(16) -0.0010(13) 0.0203(15) 0.0159(14)
C19 0.0491(16) 0.0335(14) 0.0307(14) 0.0036(11) 0.0140(12) 0.0091(12)
C20 0.0184(11) 0.0435(15) 0.0383(15) -0.0082(12) 0.0049(10) 0.0028(10)
C21 0.0281(15) 0.059(2) 0.144(4) 0.027(2) 0.0257(19) -0.0045(14)
C22 0.0308(15) 0.0530(19) 0.085(2) -0.0004(17) 0.0186(15) 0.0135(13)
C23 0.0159(10) 0.0256(12) 0.0244(12) 0.0005(9) -0.0001(9) 0.0042(9)
C24 0.0222(11) 0.0226(12) 0.0224(12) -0.0053(9) -0.0015(9) -0.0013(9)
C25 0.0233(11) 0.0263(12) 0.0287(13) -0.0028(10) 0.0026(10) -0.0003(9)
C26 0.0288(13) 0.0242(13) 0.0358(14) -0.0007(10) -0.0020(11) -0.0004(10)
C27 0.0360(14) 0.0278(13) 0.0391(15) 0.0040(11) 0.0025(12) -0.0071(11)
C28 0.0297(13) 0.0377(15) 0.0394(15) 0.0003(12) 0.0108(11) -0.0069(11)
C29 0.0231(12) 0.0305(13) 0.0334(14) -0.0010(10) 0.0053(10) 0.0022(10)
C30 0.0168(10) 0.0233(12) 0.0299(13) -0.0021(10) 0.0032(9) 0.0054(9)
C31 0.0267(12) 0.0271(13) 0.0312(13) -0.0005(10) 0.0038(10) 0.0065(10)
C32 0.0307(13) 0.0229(13) 0.0463(16) -0.0005(11) 0.0114(12) 0.0037(10)
C33 0.0335(14) 0.0286(14) 0.0429(16) -0.0124(11) 0.0085(12) -0.0028(11)
C34 0.0344(13) 0.0390(15) 0.0281(13) -0.0079(11) 0.0029(11) -0.0012(11)
C35 0.0283(12) 0.0273(13) 0.0294(13) -0.0011(10) 0.0063(10) 0.0013(10)
C36 0.0212(11) 0.0199(11) 0.0145(10) -0.0007(8) 0.0041(9) 0.0007(9)
C37 0.0214(11) 0.0182(11) 0.0258(12) -0.0021(9) 0.0049(9) 0.0008(9)
C38 0.0274(12) 0.0250(12) 0.0372(14) -0.0103(10) 0.0024(11) 0.0017(10)
C39 0.0366(14) 0.0203(12) 0.0439(15) 0.0066(11) 0.0141(12) 0.0041(10)
C40 0.0274(12) 0.0197(12) 0.0342(13) -0.0023(10) 0.0031(10) 0.0057(9)
C41 0.0181(10) 0.0160(11) 0.0276(12) 0.0019(9) 0.0041(9) 0.0014(8)
C42 0.0255(11) 0.0197(11) 0.0291(13) 0.0004(9) 0.0082(10) 0.0014(9)
C43 0.0305(13) 0.0345(14) 0.0413(15) 0.0000(11) 0.0185(12) -0.0040(11)
C44 0.0231(12) 0.0371(15) 0.0555(18) -0.0059(13) 0.0136(12) -0.0097(11)
C45 0.0209(12) 0.0302(13) 0.0404(15) -0.0070(11) 0.0017(11) -0.0034(10)
C46 0.0206(11) 0.0206(12) 0.0304(13) -0.0008(9) 0.0029(10) 0.0017(9)
C47 0.0220(11) 0.0344(14) 0.0269(13) -0.0005(10) -0.0020(10) -0.0045(10)
C48 0.0445(16) 0.0627(19) 0.0297(15) -0.0074(13) 0.0045(12) -0.0172(14)
C49 0.0370(15) 0.0479(17) 0.0489(17) 0.0199(14) 0.0032(13) 0.0012(12)
C50 0.0294(12) 0.0280(13) 0.0272(13) 0.0030(10) 0.0106(10) 0.0007(10)
C51 0.0494(16) 0.0400(15) 0.0362(15) 0.0111(12) 0.0175(13) 0.0062(12)
C52 0.0542(16) 0.0298(14) 0.0292(14) 0.0012(11) 0.0143(12) 0.0021(12)
C53 0.0131(10) 0.0192(11) 0.0160(10) 0.0012(8) 0.0002(8) 0.0017(8)
C54 0.0230(11) 0.0182(11) 0.0218(11) 0.0007(9) 0.0086(9) 0.0023(9)
C55 0.0350(13) 0.0171(11) 0.0272(12) -0.0003(9) 0.0122(10) 0.0017(9)
C56 0.0327(13) 0.0209(12) 0.0249(12) -0.0010(9) 0.0071(10) 0.0012(9)
C57 0.0251(12) 0.0240(12) 0.0418(15) -0.0005(11) 0.0127(11) 0.0063(9)
C58 0.0199(10) 0.0132(10) 0.0189(11) -0.0001(8) 0.0076(9) -0.0006(8)
C59 0.0190(10) 0.0145(10) 0.0194(11) 0.0002(8) 0.0030(9) -0.0007(8)
C60 0.0153(10) 0.0230(11) 0.0222(11) 0.0019(9) 0.0027(9) -0.0018(8)
C61 0.0218(11) 0.0208(11) 0.0203(11) 0.0016(9) 0.0062(9) 0.0002(9)
C62 0.0211(11) 0.0218(11) 0.0190(11) 0.0054(9) 0.0039(9) 0.0030(9)
C63 0.0169(10) 0.0171(11) 0.0194(11) 0.0008(8) 0.0032(9) 0.0015(8)
C64 0.0174(10) 0.0235(11) 0.0204(11) 0.0051(9) 0.0041(9) 0.0018(9)
C66 0.0352(14) 0.0295(14) 0.0356(14) 0.0008(11) -0.0046(11) 0.0076(11)
C67 0.0433(15) 0.0251(13) 0.0448(16) -0.0006(11) 0.0039(13) 0.0083(11)
C68 0.0262(13) 0.0293(14) 0.0496(16) 0.0110(12) 0.0034(12) 0.0081(10)
C69 0.0290(13) 0.0354(15) 0.0444(16) 0.0078(12) -0.0098(11) 0.0024(11)
C70 0.0272(12) 0.0248(13) 0.0382(14) 0.0046(11) -0.0030(11) 0.0016(10)
C71 0.0165(10) 0.0247(12) 0.0271(12) 0.0069(9) 0.0076(9) 0.0020(9)
C72 0.0164(10) 0.0227(12) 0.0255(12) 0.0064(9) -0.0013(9) 0.0044(9)
C73 0.0259(12) 0.0289(13) 0.0369(14) 0.0059(11) 0.0065(11) -0.0035(10)
C74 0.0279(13) 0.0276(13) 0.0512(17) 0.0076(12) 0.0025(12) -0.0066(10)
C75 0.0336(14) 0.0244(13) 0.0382(15) 0.0012(11) -0.0099(11) 0.0036(10)
C76 0.0343(13) 0.0305(13) 0.0281(13) 0.0019(11) -0.0017(11) 0.0086(11)
C77 0.0248(12) 0.0239(12) 0.0270(13) 0.0067(10) 0.0017(10) 0.0040(9)
C78 0.0221(11) 0.0332(13) 0.0228(12) 0.0092(10) 0.0063(9) -0.0014(10)
C79 0.0494(16) 0.0266(14) 0.0576(18) 0.0093(12) 0.0296(14) -0.0017(12)
C80 0.0363(14) 0.0378(14) 0.0359(14) 0.0016(11) 0.0182(12) -0.0028(11)
C81 0.0176(10) 0.0235(11) 0.0204(11) 0.0049(9) 0.0035(9) -0.0002(9)
C82 0.0156(10) 0.0308(13) 0.0234(12) -0.0007(10) 0.0035(9) -0.0005(9)
C83 0.0277(12) 0.0417(15) 0.0258(13) 0.0007(11) 0.0053(10) 0.0042(11)
C84 0.0357(15) 0.067(2) 0.0249(14) -0.0040(13) 0.0025(11) 0.0052(13)
C85 0.0384(15) 0.0583(19) 0.0361(16) -0.0203(14) 0.0055(12) -0.0080(13)
C86 0.0398(15) 0.0392(16) 0.0491(18) -0.0150(13) 0.0090(13) -0.0095(12)
C87 0.0309(13) 0.0322(14) 0.0302(14) -0.0025(11) 0.0032(11) -0.0053(10)
C88 0.0185(10) 0.0253(12) 0.0172(11) 0.0055(9) 0.0007(9) 0.0008(9)
C89 0.0230(12) 0.0246(12) 0.0317(13) 0.0024(10) 0.0035(10) -0.0011(9)
C90 0.0194(11) 0.0356(14) 0.0333(14) 0.0033(11) 0.0044(10) -0.0037(10)
C91 0.0205(11) 0.0377(14) 0.0298(13) 0.0029(11) 0.0049(10) 0.0066(10)
C92 0.0292(13) 0.0279(13) 0.0376(14) -0.0021(11) 0.0083(11) 0.0032(10)
C93 0.0223(11) 0.0283(13) 0.0276(13) 0.0010(10) 0.0040(10) -0.0037(9)
C94 0.0227(11) 0.0147(10) 0.0243(12) 0.0008(9) 0.0103(9) -0.0001(8)
C95 0.0240(11) 0.0161(11) 0.0256(12) 0.0019(9) 0.0092(9) 0.0028(9)
C96 0.0303(12) 0.0198(11) 0.0235(12) 0.0047(9) 0.0084(10) 0.0033(9)
C97 0.0353(13) 0.0216(12) 0.0294(13) 0.0031(10) 0.0178(11) -0.0036(10)
C98 0.0210(11) 0.0284(13) 0.0351(14) 0.0017(10) 0.0114(10) -0.0052(9)
C99 0.0223(11) 0.0206(11) 0.0285(12) 0.0036(9) 0.0085(9) -0.0014(9)
C100 0.0205(11) 0.0346(13) 0.0299(13) 0.0058(10) 0.0042(10) -0.0045(10)
C101 0.0420(15) 0.0424(16) 0.0386(16) 0.0009(12) -0.0021(12) -0.0147(12)
C102 0.0253(13) 0.0655(19) 0.0479(17) 0.0159(14) 0.0069(12) 0.0051(13)
C103 0.0228(11) 0.0323(13) 0.0279(13) 0.0099(10) 0.0090(10) 0.0069(10)
C104 0.0368(15) 0.0428(16) 0.0527(17) 0.0100(13) 0.0171(13) 0.0182(12)
C105 0.0260(13) 0.0531(17) 0.0334(14) 0.0071(12) 0.0041(11) 0.0021(12)
C106 0.069(2) 0.137(4) 0.070(3) 0.000(2) 0.028(2) 0.002(2)
C107 0.060(2) 0.082(2) 0.050(2) 0.0013(17) 0.0247(16) 0.0013(18)
C108 0.074(3) 0.085(3) 0.078(3) 0.004(2) 0.009(2) 0.038(2)
C109 0.074(3) 0.058(2) 0.099(3) 0.013(2) 0.008(2) 0.0103(19)
C110 0.067(2) 0.075(2) 0.068(2) 0.0105(19) 0.0239(19) 0.0116(18)
C111 0.070(2) 0.072(3) 0.115(3) 0.022(2) 0.033(2) 0.019(2)
C112 0.067(2) 0.082(3) 0.091(3) 0.032(2) 0.035(2) 0.030(2)
C113 0.067(2) 0.078(2) 0.065(2) 0.0031(19) -0.0021(18) 0.0046(19)
C114 0.0440(16) 0.0450(17) 0.0542(19) 0.0013(14) 0.0037(14) -0.0046(13)
C115 0.061(2) 0.0529(19) 0.061(2) 0.0065(16) 0.0226(17) -0.0015(15)
C116 0.0551(19) 0.055(2) 0.076(2) 0.0019(17) 0.0234(18) 0.0044(15)
C117 0.067(2) 0.0450(18) 0.056(2) 0.0007(15) 0.0134(16) -0.0003(15)
C118 0.0617(19) 0.0470(18) 0.0472(18) -0.0010(14) 0.0137(15) -0.0055(15)
C119 0.0430(16) 0.0608(19) 0.0479(18) -0.0137(15) 0.0067(14) -0.0107(14)

loop_
_atom_type_symbol
_atom_type_description
_atom_type_scat_dispersion_real
_atom_type_scat_dispersion_imag
_atom_type_scat_source
C C 0.0033 0.0016 'International Tables Vol C Tables 4.2.6.8 and 6.1.1.4'
H H 0.0000 0.0000 'International Tables Vol C Tables 4.2.6.8 and 6.1.1.4'
Mg Mg 0.0486 0.0363 'International Tables Vol C Tables 4.2.6.8 and 6.1.1.4'
N N 0.0061 0.0033 'International Tables Vol C Tables 4.2.6.8 and 6.1.1.4'

loop_
_geom_angle_atom_site_label_1
_geom_angle_atom_site_label_2
_geom_angle_atom_site_label_3
_geom_angle
N1 Mg1 N2 63.92(7)
N1 Mg1 C36 31.82(6)
N2 Mg1 C36 32.13(6)
N1 Mg1 C9 90.58(7)
N2 Mg1 C9 99.02(7)
C36 Mg1 C9 94.58(7)
N1 Mg1 Mg2 145.49(6)
N2 Mg1 Mg2 142.08(6)
C36 Mg1 Mg2 162.96(6)
C9 Mg1 Mg2 102.45(6)
N1 Mg1 H2 166.4(5)
N2 Mg1 H2 103.2(5)
C36 Mg1 H2 135.3(5)
C9 Mg1 H2 96.0(6)
Mg2 Mg1 H2 44.0(4)
N1 Mg1 H1 103.6(4)
N2 Mg1 H1 152.2(6)
C36 Mg1 H1 131.8(5)
C9 Mg1 H1 106.1(6)
Mg2 Mg1 H1 42.2(4)
H2 Mg1 H1 86.0(6)
N4 Mg2 N3 64.92(7)
N4 Mg2 C53 32.42(6)
N3 Mg2 C53 32.51(6)
N4 Mg2 Mg1 139.39(6)
N3 Mg2 Mg1 153.85(6)
C53 Mg2 Mg1 168.50(6)
N4 Mg2 H2 119.3(5)
N3 Mg2 H2 143.5(5)
C53 Mg2 H2 140.6(5)
Mg1 Mg2 H2 44.8(4)
N4 Mg2 H1 124.2(6)
N3 Mg2 H1 122.0(5)
C53 Mg2 H1 129.6(5)
Mg1 Mg2 H1 42.5(4)
H2 Mg2 H1 87.1(6)
C36 N1 C1 130.78(17)
C36 N1 Mg1 93.11(12)
C1 N1 Mg1 133.37(13)
C36 N2 C41 128.93(17)
C36 N2 Mg1 92.72(12)
C41 N2 Mg1 137.28(13)
C53 N3 C58 132.48(17)
C53 N3 Mg2 92.24(12)
C58 N3 Mg2 135.17(13)
C53 N4 C94 130.51(17)
C53 N4 Mg2 93.11(12)
C94 N4 Mg2 136.13(13)
C6 C1 C2 119.23(18)
C6 C1 N1 120.30(19)
C2 C1 N1 119.77(18)
C3 C2 C1 119.57(19)
C3 C2 C7 121.6(2)
C1 C2 C7 118.54(18)
C2 C3 C4 121.9(2)
C2 C3 H3 119.1
C4 C3 H3 119.1
C5 C4 C3 117.52(19)
C5 C4 C20 120.7(2)
C3 C4 C20 121.7(2)
C4 C5 C6 122.5(2)
C4 C5 H5 118.7
C6 C5 H5 118.7
C5 C6 C1 118.9(2)
C5 C6 C23 120.69(19)
C1 C6 C23 120.43(18)
C8 C7 C14 114.05(18)
C8 C7 C2 108.46(17)
C14 C7 C2 113.77(17)
C8 C7 H7 106.7
C14 C7 H7 106.7
C2 C7 H7 106.7
C9 C8 C13 117.5(2)
C9 C8 C7 120.98(19)
C13 C8 C7 121.53(19)
C8 C9 C10 121.3(2)
C8 C9 Mg1 100.07(13)
C10 C9 Mg1 92.57(14)
C8 C9 H9 119.3
C10 C9 H9 119.3
Mg1 C9 H9 77.0
C11 C10 C9 120.0(2)
C11 C10 H10 120.0
C9 C10 H10 120.0
C10 C11 C12 119.3(2)
C10 C11 H11 120.3
C12 C11 H11 120.3
C11 C12 C13 120.6(2)
C11 C12 H12 119.7
C13 C12 H12 119.7
C12 C13 C8 121.2(2)
C12 C13 H13 119.4
C8 C13 H13 119.4
C15 C14 C19 117.6(2)
C15 C14 C7 124.0(2)
C19 C14 C7 118.3(2)
C16 C15 C14 121.2(3)
C16 C15 H15 119.4
C14 C15 H15 119.4
C15 C16 C17 120.3(3)
C15 C16 H16 119.8
C17 C16 H16 119.8
C18 C17 C16 119.0(3)
C18 C17 H17 120.5
C16 C17 H17 120.5
C19 C18 C17 120.5(3)
C19 C18 H18 119.7
C17 C18 H18 119.7
C18 C19 C14 121.4(2)
C18 C19 H19 119.3
C14 C19 H19 119.3
C21 C20 C22 111.2(2)
C21 C20 C4 112.5(2)
C22 C20 C4 111.3(2)
C21 C20 H20 107.2
C22 C20 H20 107.2
C4 C20 H20 107.2
C20 C21 H21A 109.5
C20 C21 H21B 109.5
H21A C21 H21B 109.5
C20 C21 H21C 109.5
H21A C21 H21C 109.5
H21B C21 H21C 109.5
C20 C22 H22A 109.5
C20 C22 H22B 109.5
H22A C22 H22B 109.5
C20 C22 H22C 109.5
H22A C22 H22C 109.5
H22B C22 H22C 109.5
C24 C23 C6 114.20(17)
C24 C23 C30 111.64(17)
C6 C23 C30 112.55(17)
C24 C23 H23 105.9
C6 C23 H23 105.9
C30 C23 H23 105.9
C29 C24 C25 118.4(2)
C29 C24 C23 119.93(19)
C25 C24 C23 121.5(2)
C26 C25 C24 120.9(2)
C26 C25 H25 119.6
C24 C25 H25 119.6
C27 C26 C25 119.8(2)
C27 C26 H26 120.1
C25 C26 H26 120.1
C28 C27 C26 119.8(2)
C28 C27 H27 120.1
C26 C27 H27 120.1
C27 C28 C29 120.1(2)
C27 C28 H28 119.9
C29 C28 H28 119.9
C28 C29 C24 121.0(2)
C28 C29 H29 119.5
C24 C29 H29 119.5
C35 C30 C31 118.1(2)
C35 C30 C23 123.1(2)
C31 C30 C23 118.7(2)
C32 C31 C30 121.6(2)
C32 C31 H31 119.2
C30 C31 H31 119.2
C33 C32 C31 119.8(2)
C33 C32 H32 120.1
C31 C32 H32 120.1
C34 C33 C32 119.2(2)
C34 C33 H33 120.4
C32 C33 H33 120.4
C33 C34 C35 120.9(2)
C33 C34 H34 119.5
C35 C34 H34 119.5
C30 C35 C34 120.3(2)
C30 C35 H35 119.8
C34 C35 H35 119.8
N1 C36 N2 110.15(17)
N1 C36 C37 126.26(18)
N2 C36 C37 123.58(17)
N1 C36 Mg1 55.07(10)
N2 C36 Mg1 55.15(10)
C37 C36 Mg1 176.90(14)
C40 C37 C39 106.49(18)
C40 C37 C38 107.76(18)
C39 C37 C38 108.75(18)
C40 C37 C36 114.19(17)
C39 C37 C36 110.23(17)
C38 C37 C36 109.26(17)
C37 C38 H38A 109.5
C37 C38 H38B 109.5
H38A C38 H38B 109.5
C37 C38 H38C 109.5
H38A C38 H38C 109.5
H38B C38 H38C 109.5
C37 C39 H39A 109.5
C37 C39 H39B 109.5
H39A C39 H39B 109.5
C37 C39 H39C 109.5
H39A C39 H39C 109.5
H39B C39 H39C 109.5
C37 C40 H40A 109.5
C37 C40 H40B 109.5
H40A C40 H40B 109.5
C37 C40 H40C 109.5
H40A C40 H40C 109.5
H40B C40 H40C 109.5
C42 C41 C46 119.93(19)
C42 C41 N2 119.47(19)
C46 C41 N2 119.95(18)
C43 C42 C41 118.7(2)
C43 C42 C50 120.1(2)
C41 C42 C50 121.05(19)
C44 C43 C42 121.2(2)
C44 C43 H43 119.4
C42 C43 H43 119.4
C45 C44 C43 119.7(2)
C45 C44 H44 120.1
C43 C44 H44 120.1
C44 C45 C46 121.4(2)
C44 C45 H45 119.3
C46 C45 H45 119.3
C45 C46 C41 118.8(2)
C45 C46 C47 119.9(2)
C41 C46 C47 121.13(19)
C46 C47 C48 114.36(19)
C46 C47 C49 108.8(2)
C48 C47 C49 110.2(2)
C46 C47 H47 107.7
C48 C47 H47 107.7
C49 C47 H47 107.7
C47 C48 H48A 109.5
C47 C48 H48B 109.5
H48A C48 H48B 109.5
C47 C48 H48C 109.5
H48A C48 H48C 109.5
H48B C48 H48C 109.5
C47 C49 H49A 109.5
C47 C49 H49B 109.5
H49A C49 H49B 109.5
C47 C49 H49C 109.5
H49A C49 H49C 109.5
H49B C49 H49C 109.5
C42 C50 C51 113.52(19)
C42 C50 C52 109.16(19)
C51 C50 C52 110.79(19)
C42 C50 H50 107.7
C51 C50 H50 107.7
C52 C50 H50 107.7
C50 C51 H51A 109.5
C50 C51 H51B 109.5
H51A C51 H51B 109.5
C50 C51 H51C 109.5
H51A C51 H51C 109.5
H51B C51 H51C 109.5
C50 C52 H52A 109.5
C50 C52 H52B 109.5
H52A C52 H52B 109.5
C50 C52 H52C 109.5
H52A C52 H52C 109.5
H52B C52 H52C 109.5
N4 C53 N3 109.69(17)
N4 C53 C54 123.49(17)
N3 C53 C54 126.82(17)
N4 C53 Mg2 54.47(10)
N3 C53 Mg2 55.25(10)
C54 C53 Mg2 177.72(14)
C55 C54 C57 106.99(17)
C55 C54 C56 107.45(17)
C57 C54 C56 108.66(17)
C55 C54 C53 113.71(17)
C57 C54 C53 109.93(17)
C56 C54 C53 109.93(16)
C54 C55 H55A 109.5
C54 C55 H55B 109.5
H55A C55 H55B 109.5
C54 C55 H55C 109.5
H55A C55 H55C 109.5
H55B C55 H55C 109.5
C54 C56 H56A 109.5
C54 C56 H56B 109.5
H56A C56 H56B 109.5
C54 C56 H56C 109.5
H56A C56 H56C 109.5
H56B C56 H56C 109.5
C54 C57 H57A 109.5
C54 C57 H57B 109.5
H57A C57 H57B 109.5
C54 C57 H57C 109.5
H57A C57 H57C 109.5
H57B C57 H57C 109.5
C63 C58 C59 118.84(18)
C63 C58 N3 120.35(17)
C59 C58 N3 120.10(17)
C60 C59 C58 119.07(18)
C60 C59 C81 119.63(18)
C58 C59 C81 121.30(17)
C61 C60 C59 122.67(19)
C61 C60 H60 118.7
C59 C60 H60 118.7
C60 C61 C62 117.49(19)
C60 C61 C78 121.47(18)
C62 C61 C78 120.98(18)
C63 C62 C61 122.19(19)
C63 C62 H62 118.9
C61 C62 H62 118.9
C62 C63 C58 119.72(18)
C62 C63 C64 120.23(18)
C58 C63 C64 120.03(17)
C72 C64 C63 111.89(17)
C72 C64 C71 111.85(17)
C63 C64 C71 113.23(16)
C72 C64 H64 106.4
C63 C64 H64 106.4
C71 C64 H64 106.4
C67 C66 C71 121.4(2)
C67 C66 H66 119.3
C71 C66 H66 119.3
C68 C67 C66 120.3(2)
C68 C67 H67 119.9
C66 C67 H67 119.9
C69 C68 C67 119.2(2)
C69 C68 H68 120.4
C67 C68 H68 120.4
C68 C69 C70 121.0(2)
C68 C69 H69 119.5
C70 C69 H69 119.5
C71 C70 C69 120.7(2)
C71 C70 H70 119.7
C69 C70 H70 119.7
C70 C71 C66 117.4(2)
C70 C71 C64 122.48(19)
C66 C71 C64 120.05(19)
C77 C72 C73 117.9(2)
C77 C72 C64 121.81(19)
C73 C72 C64 120.1(2)
C74 C73 C72 120.9(2)
C74 C73 H73 119.6
C72 C73 H73 119.6
C75 C74 C73 120.8(2)
C75 C74 H74 119.6
C73 C74 H74 119.6
C74 C75 C76 119.5(2)
C74 C75 H75 120.3
C76 C75 H75 120.3
C75 C76 C77 119.9(2)
C75 C76 H76 120.0
C77 C76 H76 120.0
C76 C77 C72 121.0(2)
C76 C77 H77 119.5
C72 C77 H77 119.5
C80 C78 C79 110.84(19)
C80 C78 C61 113.07(18)
C79 C78 C61 110.38(19)
C80 C78 H78 107.4
C79 C78 H78 107.4
C61 C78 H78 107.4
C78 C79 H79A 109.5
C78 C79 H79B 109.5
H79A C79 H79B 109.5
C78 C79 H79C 109.5
H79A C79 H79C 109.5
H79B C79 H79C 109.5
C78 C80 H80A 109.5
C78 C80 H80B 109.5
H80A C80 H80B 109.5
C78 C80 H80C 109.5
H80A C80 H80C 109.5
H80B C80 H80C 109.5
C82 C81 C88 110.11(17)
C82 C81 C59 113.92(17)
C88 C81 C59 112.97(17)
C82 C81 H81 106.4
C88 C81 H81 106.4
C59 C81 H81 106.4
C87 C82 C83 118.0(2)
C87 C82 C81 123.7(2)
C83 C82 C81 118.2(2)
C84 C83 C82 121.1(2)
C84 C83 H83 119.4
C82 C83 H83 119.4
C85 C84 C83 120.2(2)
C85 C84 H84 119.9
C83 C84 H84 119.9
C86 C85 C84 119.4(2)
C86 C85 H85 120.3
C84 C85 H85 120.3
C85 C86 C87 120.6(3)
C85 C86 H86 119.7
C87 C86 H86 119.7
C82 C87 C86 120.7(2)
C82 C87 H87 119.7
C86 C87 H87 119.7
C93 C88 C89 117.9(2)
C93 C88 C81 119.41(18)
C89 C88 C81 122.63(19)
C90 C89 C88 121.0(2)
C90 C89 H89 119.5
C88 C89 H89 119.5
C89 C90 C91 120.2(2)
C89 C90 H90 119.9
C91 C90 H90 119.9
C92 C91 C90 119.5(2)
C92 C91 H91 120.2
C90 C91 H91 120.2
C91 C92 C93 119.9(2)
C91 C92 H92 120.0
C93 C92 H92 120.0
C88 C93 C92 121.5(2)
C88 C93 H93 119.3
C92 C93 H93 119.3
C99 C94 C95 119.71(19)
C99 C94 N4 119.99(19)
C95 C94 N4 119.54(18)
C96 C95 C94 118.84(19)
C96 C95 C103 119.24(19)
C94 C95 C103 121.74(18)
C97 C96 C95 121.5(2)
C97 C96 H96 119.3
C95 C96 H96 119.3
C96 C97 C98 119.3(2)
C96 C97 H97 120.3
C98 C97 H97 120.3
C97 C98 C99 121.7(2)
C97 C98 H98 119.2
C99 C98 H98 119.2
C98 C99 C94 118.9(2)
C98 C99 C100 119.45(19)
C94 C99 C100 121.51(19)
C99 C100 C101 109.80(19)
C99 C100 C102 112.9(2)
C101 C100 C102 111.0(2)
C99 C100 H100 107.7
C101 C100 H100 107.7
C102 C100 H100 107.7
C100 C101 H10A 109.5
C100 C101 H10B 109.5
H10A C101 H10B 109.5
C100 C101 H10C 109.5
H10A C101 H10C 109.5
H10B C101 H10C 109.5
C100 C102 H10D 109.5
C100 C102 H10E 109.5
H10D C102 H10E 109.5
C100 C102 H10F 109.5
H10D C102 H10F 109.5
H10E C102 H10F 109.5
C105 C103 C95 113.84(19)
C105 C103 C104 110.0(2)
C95 C103 C104 109.37(19)
C105 C103 H103 107.8
C95 C103 H103 107.8
C104 C103 H103 107.8
C103 C104 H10G 109.5
C103 C104 H10H 109.5
H10G C104 H10H 109.5
C103 C104 H10I 109.5
H10G C104 H10I 109.5
H10H C104 H10I 109.5
C103 C105 H10J 109.5
C103 C105 H10K 109.5
H10J C105 H10K 109.5
C103 C105 H10L 109.5
H10J C105 H10L 109.5
H10K C105 H10L 109.5
C107 C106 H10M 109.5
C107 C106 H10N 109.5
H10M C106 H10N 109.5
C107 C106 H10O 109.5
H10M C106 H10O 109.5
H10N C106 H10O 109.5
C112 C107 C106 112.0(3)
C112 C107 C108 110.7(3)
C106 C107 C108 111.8(3)
C112 C107 H107 107.4
C106 C107 H107 107.4
C108 C107 H107 107.4
C109 C108 C107 112.6(3)
C109 C108 H10P 109.1
C107 C108 H10P 109.1
C109 C108 H10Q 109.1
C107 C108 H10Q 109.1
H10P C108 H10Q 107.8
C110 C109 C108 112.2(3)
C110 C109 H10R 109.2
C108 C109 H10R 109.2
C110 C109 H10S 109.2
C108 C109 H10S 109.2
H10R C109 H10S 107.9
C109 C110 C111 111.5(3)
C109 C110 H11A 109.3
C111 C110 H11A 109.3
C109 C110 H11B 109.3
C111 C110 H11B 109.3
H11A C110 H11B 108.0
C112 C111 C110 112.3(3)
C112 C111 H11C 109.1
C110 C111 H11C 109.1
C112 C111 H11D 109.1
C110 C111 H11D 109.1
H11C C111 H11D 107.9
C107 C112 C111 112.9(3)
C107 C112 H11E 109.0
C111 C112 H11E 109.0
C107 C112 H11F 109.0
C111 C112 H11F 109.0
H11E C112 H11F 107.8
C114 C113 H11G 109.5
C114 C113 H11H 109.5
H11G C113 H11H 109.5
C114 C113 H11I 109.5
H11G C113 H11I 109.5
H11H C113 H11I 109.5
C113 C114 C115 112.2(3)
C113 C114 C119 111.8(3)
C115 C114 C119 110.6(2)
C113 C114 H114 107.3
C115 C114 H114 107.3
C119 C114 H114 107.3
C114 C115 C116 111.8(3)
C114 C115 H11J 109.3
C116 C115 H11J 109.3
C114 C115 H11K 109.3
C116 C115 H11K 109.3
H11J C115 H11K 107.9
C117 C116 C115 111.7(3)
C117 C116 H11L 109.3
C115 C116 H11L 109.3
C117 C116 H11M 109.3
C115 C116 H11M 109.3
H11L C116 H11M 107.9
C116 C117 C118 111.2(3)
C116 C117 H11N 109.4
C118 C117 H11N 109.4
C116 C117 H11O 109.4
C118 C117 H11O 109.4
H11N C117 H11O 108.0
C119 C118 C117 111.2(3)
C119 C118 H11P 109.4
C117 C118 H11P 109.4
C119 C118 H11Q 109.4
C117 C118 H11Q 109.4
H11P C118 H11Q 108.0
C118 C119 C114 112.0(2)
C118 C119 H11R 109.2
C114 C119 H11R 109.2
C118 C119 H11S 109.2
C114 C119 H11S 109.2
H11R C119 H11S 107.9

loop_
_geom_bond_atom_site_label_1
_geom_bond_atom_site_label_2
_geom_bond_distance
Mg1 N1 2.0783(17)
Mg1 N2 2.0795(18)
Mg1 C36 2.531(2)
Mg1 C9 2.616(2)
Mg1 Mg2 2.7954(10)
Mg1 H2 1.969(15)
Mg1 H1 1.896(15)
Mg2 N4 2.0420(18)
Mg2 N3 2.0602(17)
Mg2 C53 2.506(2)
Mg2 H2 1.941(15)
Mg2 H1 1.885(14)
N1 C36 1.336(3)
N1 C1 1.415(2)
N2 C36 1.348(3)
N2 C41 1.428(3)
N3 C53 1.348(2)
N3 C58 1.423(2)
N4 C53 1.345(2)
N4 C94 1.420(3)
C1 C6 1.400(3)
C1 C2 1.412(3)
C2 C3 1.380(3)
C2 C7 1.533(3)
C3 C4 1.396(3)
C3 H3 0.9300
C4 C5 1.384(3)
C4 C20 1.516(3)
C5 C6 1.396(3)
C5 H5 0.9300
C6 C23 1.528(3)
C7 C8 1.521(3)
C7 C14 1.532(3)
C7 H7 0.9800
C8 C9 1.391(3)
C8 C13 1.393(3)
C9 C10 1.396(3)
C9 H9 0.9300
C10 C11 1.378(3)
C10 H10 0.9300
C11 C12 1.380(3)
C11 H11 0.9300
C12 C13 1.384(3)
C12 H12 0.9300
C13 H13 0.9300
C14 C15 1.385(3)
C14 C19 1.391(3)
C15 C16 1.382(4)
C15 H15 0.9300
C16 C17 1.384(4)
C16 H16 0.9300
C17 C18 1.378(4)
C17 H17 0.9300
C18 C19 1.374(3)
C18 H18 0.9300
C19 H19 0.9300
C20 C21 1.500(4)
C20 C22 1.506(4)
C20 H20 0.9800
C21 H21A 0.9600
C21 H21B 0.9600
C21 H21C 0.9600
C22 H22A 0.9600
C22 H22B 0.9600
C22 H22C 0.9600
C23 C24 1.522(3)
C23 C30 1.535(3)
C23 H23 0.9800
C24 C29 1.389(3)
C24 C25 1.391(3)
C25 C26 1.386(3)
C25 H25 0.9300
C26 C27 1.385(3)
C26 H26 0.9300
C27 C28 1.379(3)
C27 H27 0.9300
C28 C29 1.382(3)
C28 H28 0.9300
C29 H29 0.9300
C30 C35 1.388(3)
C30 C31 1.388(3)
C31 C32 1.386(3)
C31 H31 0.9300
C32 C33 1.381(4)
C32 H32 0.9300
C33 C34 1.377(3)
C33 H33 0.9300
C34 C35 1.391(3)
C34 H34 0.9300
C35 H35 0.9300
C36 C37 1.554(3)
C37 C40 1.533(3)
C37 C39 1.535(3)
C37 C38 1.536(3)
C38 H38A 0.9600
C38 H38B 0.9600
C38 H38C 0.9600
C39 H39A 0.9600
C39 H39B 0.9600
C39 H39C 0.9600
C40 H40A 0.9600
C40 H40B 0.9600
C40 H40C 0.9600
C41 C42 1.407(3)
C41 C46 1.408(3)
C42 C43 1.396(3)
C42 C50 1.515(3)
C43 C44 1.378(3)
C43 H43 0.9300
C44 C45 1.373(3)
C44 H44 0.9300
C45 C46 1.393(3)
C45 H45 0.9300
C46 C47 1.504(3)
C47 C48 1.525(3)
C47 C49 1.542(3)
C47 H47 0.9800
C48 H48A 0.9600
C48 H48B 0.9600
C48 H48C 0.9600
C49 H49A 0.9600
C49 H49B 0.9600
C49 H49C 0.9600
C50 C51 1.526(3)
C50 C52 1.535(3)
C50 H50 0.9800
C51 H51A 0.9600
C51 H51B 0.9600
C51 H51C 0.9600
C52 H52A 0.9600
C52 H52B 0.9600
C52 H52C 0.9600
C53 C54 1.543(3)
C54 C55 1.530(3)
C54 C57 1.534(3)
C54 C56 1.536(3)
C55 H55A 0.9600
C55 H55B 0.9600
C55 H55C 0.9600
C56 H56A 0.9600
C56 H56B 0.9600
C56 H56C 0.9600
C57 H57A 0.9600
C57 H57B 0.9600
C57 H57C 0.9600
C58 C63 1.411(3)
C58 C59 1.417(3)
C59 C60 1.391(3)
C59 C81 1.533(3)
C60 C61 1.388(3)
C60 H60 0.9300
C61 C62 1.392(3)
C61 C78 1.517(3)
C62 C63 1.388(3)
C62 H62 0.9300
C63 C64 1.535(3)
C64 C72 1.525(3)
C64 C71 1.543(3)
C64 H64 0.9800
C66 C67 1.388(3)
C66 C71 1.389(3)
C66 H66 0.9300
C67 C68 1.371(3)
C67 H67 0.9300
C68 C69 1.365(4)
C68 H68 0.9300
C69 C70 1.395(3)
C69 H69 0.9300
C70 C71 1.385(3)
C70 H70 0.9300
C72 C77 1.390(3)
C72 C73 1.392(3)
C73 C74 1.385(3)
C73 H73 0.9300
C74 C75 1.366(4)
C74 H74 0.9300
C75 C76 1.389(3)
C75 H75 0.9300
C76 C77 1.390(3)
C76 H76 0.9300
C77 H77 0.9300
C78 C80 1.514(3)
C78 C79 1.515(3)
C78 H78 0.9800
C79 H79A 0.9600
C79 H79B 0.9600
C79 H79C 0.9600
C80 H80A 0.9600
C80 H80B 0.9600
C80 H80C 0.9600
C81 C82 1.522(3)
C81 C88 1.530(3)
C81 H81 0.9800
C82 C87 1.388(3)
C82 C83 1.392(3)
C83 C84 1.386(3)
C83 H83 0.9300
C84 C85 1.378(4)
C84 H84 0.9300
C85 C86 1.375(4)
C85 H85 0.9300
C86 C87 1.389(3)
C86 H86 0.9300
C87 H87 0.9300
C88 C93 1.378(3)
C88 C89 1.391(3)
C89 C90 1.381(3)
C89 H89 0.9300
C90 C91 1.385(3)
C90 H90 0.9300
C91 C92 1.373(3)
C91 H91 0.9300
C92 C93 1.387(3)
C92 H92 0.9300
C93 H93 0.9300
C94 C99 1.409(3)
C94 C95 1.412(3)
C95 C96 1.390(3)
C95 C103 1.522(3)
C96 C97 1.378(3)
C96 H96 0.9300
C97 C98 1.379(3)
C97 H97 0.9300
C98 C99 1.384(3)
C98 H98 0.9300
C99 C100 1.521(3)
C100 C101 1.531(3)
C100 C102 1.534(3)
C100 H100 0.9800
C101 H10A 0.9600
C101 H10B 0.9600
C101 H10C 0.9600
C102 H10D 0.9600
C102 H10E 0.9600
C102 H10F 0.9600
C103 C105 1.521(3)
C103 C104 1.531(3)
C103 H103 0.9800
C104 H10G 0.9600
C104 H10H 0.9600
C104 H10I 0.9600
C105 H10J 0.9600
C105 H10K 0.9600
C105 H10L 0.9600
C106 C107 1.503(5)
C106 H10M 0.9600
C106 H10N 0.9600
C106 H10O 0.9600
C107 C112 1.481(5)
C107 C108 1.526(5)
C107 H107 0.9800
C108 C109 1.522(5)
C108 H10P 0.9700
C108 H10Q 0.9700
C109 C110 1.478(5)
C109 H10R 0.9700
C109 H10S 0.9700
C110 C111 1.500(5)
C110 H11A 0.9700
C110 H11B 0.9700
C111 C112 1.499(5)
C111 H11C 0.9700
C111 H11D 0.9700
C112 H11E 0.9700
C112 H11F 0.9700
C113 C114 1.516(4)
C113 H11G 0.9600
C113 H11H 0.9600
C113 H11I 0.9600
C114 C115 1.517(4)
C114 C119 1.518(4)
C114 H114 0.9800
C115 C116 1.525(4)
C115 H11J 0.9700
C115 H11K 0.9700
C116 C117 1.503(4)
C116 H11L 0.9700
C116 H11M 0.9700
C117 C118 1.522(4)
C117 H11N 0.9700
C117 H11O 0.9700
C118 C119 1.509(4)
C118 H11P 0.9700
C118 H11Q 0.9700
C119 H11R 0.9700
C119 H11S 0.9700
